data_4063140
loop_
_publ_author_name
'Sprengers, Jeroen W.'
'Agerbeek, Melvin J.'
'Elsevier, Cornelis J.'
'Kooijman, Huub'
'Spek, Anthony L.'

_publ_section_title
;
 Synthesis and Crystal Structures of Zerovalent Platinum \h2-Fumarate
 Bis(norbornene) Complexes and Their Application as Hydrosilylation
 Catalysts
;
_journal_coden_ASTM ORGND7
_journal_issue 13
_journal_name_full Organometallics
_journal_page_first 3117
_journal_page_last 3125
_journal_paper_doi 10.1021/om049913i
_journal_volume 23
_journal_year 2004
_chemical_formula_moiety 'C30 H32 O4 Pt'
_chemical_formula_sum 'C30 H32 O4 Pt'
_chemical_formula_weight 651.64
_space_group_IT_number 15
_symmetry_cell_setting monoclinic
_symmetry_space_group_name_Hall '-C 2yc'
_symmetry_space_group_name_H-M 'C 1 2/c 1'
_cell_angle_alpha 90
_cell_angle_beta 102.461(18)
_cell_angle_gamma 90
_cell_formula_units_Z 4
_cell_length_a 21.340(5)
_cell_length_b 7.7477(10)
_cell_length_c 15.750(3)
_cell_measurement_temperature 150
_cell_volume 2542.7(9)
_diffrn_ambient_temperature 150
_exptl_crystal_density_diffrn 1.702
_cod_depositor_comments
;
The following automatic conversions were performed:
'_symmetry_cell_setting' value 'Monoclinic' changed to 'monoclinic'
according to '/home/saulius/struct/CIF-dictionaries/cif_core.dic'
dictionary named 'cif_core.dic' version 2.4.1 from 2010-06-29.

Automatic conversion script
Id: cif_fix_enum 1527 2010-12-29 10:47:43Z saulius 
;
_cod_original_sg_symbol_H-M 'C 2/c'
_cod_database_code 4063140

loop_
_symmetry_equiv_pos_as_xyz
x,y,z
-x,y,1/2-z
-x,-y,-z
x,-y,1/2+z
1/2+x,1/2+y,z
1/2-x,1/2+y,1/2-z
1/2-x,1/2-y,-z
1/2+x,1/2-y,1/2+z

loop_
_atom_site_aniso_label
_atom_site_aniso_U_11
_atom_site_aniso_U_22
_atom_site_aniso_U_33
_atom_site_aniso_U_23
_atom_site_aniso_U_13
_atom_site_aniso_U_12
Pt1 0.0318(1) 0.0170(1) 0.0242(1) 0.0000 0.0104(1) 0.0000
O1 0.0294(10) 0.0517(12) 0.0308(10) 0.0043(8) 0.0115(8) -0.0015(9)
O2 0.0332(11) 0.0338(10) 0.0302(10) -0.0003(7) 0.0074(8) -0.0083(8)
C1 0.0300(14) 0.0278(14) 0.0248(12) -0.0052(10) 0.0080(11) -0.0080(10)
C2 0.0495(17) 0.0185(12) 0.0264(13) -0.0035(10) 0.0162(12) -0.0115(11)
C3 0.0537(19) 0.0237(14) 0.0328(14) -0.0044(10) 0.0176(13) -0.0005(12)
C4 0.068(2) 0.0319(16) 0.0310(15) -0.0089(11) 0.0174(15) -0.0129(14)
C5 0.056(2) 0.0426(17) 0.0260(14) -0.0049(12) 0.0080(13) -0.0138(14)
C6 0.0457(17) 0.0254(12) 0.0269(13) 0.0024(10) 0.0083(12) -0.0059(12)
C7 0.0475(17) 0.0342(14) 0.0273(13) -0.0022(11) 0.0175(12) -0.0076(13)
C8 0.0386(15) 0.0127(11) 0.0363(14) -0.0001(10) 0.0211(11) 0.0016(10)
C9 0.0300(14) 0.0199(12) 0.0328(14) -0.0015(10) 0.0084(11) 0.0011(10)
C10 0.0280(14) 0.0511(18) 0.0282(13) -0.0031(12) 0.0040(11) -0.0009(13)
C11 0.057(3) 0.087(3) 0.060(2) 0.011(2) -0.0128(19) 0.019(2)
C12 0.039(3) 0.183(6) 0.080(3) 0.000(4) -0.022(2) 0.049(3)
C13 0.033(2) 0.216(7) 0.041(2) 0.003(3) 0.0015(18) -0.016(3)
C14 0.039(2) 0.149(4) 0.052(2) 0.013(3) 0.0058(19) -0.041(3)
C15 0.0314(18) 0.067(2) 0.058(2) 0.0080(16) 0.0113(16) -0.0140(15)

loop_
_atom_site_label
_atom_site_type_symbol
_atom_site_thermal_displace_type
_atom_site_fract_x
_atom_site_fract_y
_atom_site_fract_z
_atom_site_occupancy
_atom_site_U_iso_or_equiv
_atom_site_calc_flag
_atom_site_refinement_flags
Pt1 Pt Uani 0.00000 -0.06132(1) 0.25000 1.000 0.0237(1) . .
O1 O Uani 0.10427(9) 0.2702(3) 0.20192(12) 1.000 0.0365(6) . .
O2 O Uani 0.13469(9) 0.2425(2) 0.34810(12) 1.000 0.0323(6) . .
C1 C Uani -0.08612(13) -0.1428(3) 0.15386(16) 1.000 0.0272(8) . .
C2 C Uani -0.05130(14) -0.2910(3) 0.18112(17) 1.000 0.0303(8) . .
C3 C Uani -0.02526(16) -0.3550(3) 0.10414(18) 1.000 0.0355(9) . .
C4 C Uani -0.08505(19) -0.4274(3) 0.0401(2) 1.000 0.0426(10) . .
C5 C Uani -0.12628(17) -0.2638(4) 0.01052(19) 1.000 0.0417(10) . .
C6 C Uani -0.08345(15) -0.1158(4) 0.05913(17) 1.000 0.0326(8) . .
C7 C Uani -0.01664(14) -0.1849(4) 0.05746(17) 1.000 0.0349(9) . .
C8 C Uani 0.02679(13) 0.1952(3) 0.28523(17) 1.000 0.0272(8) . .
C9 C Uani 0.09091(13) 0.2398(3) 0.27077(17) 1.000 0.0273(8) . .
C10 C Uani 0.19875(14) 0.2866(4) 0.34822(18) 1.000 0.0361(9) . .
C11 C Uani 0.2454(2) 0.1678(6) 0.3781(3) 1.000 0.0718(16) . .
C12 C Uani 0.3096(2) 0.2171(10) 0.3814(3) 1.000 0.106(2) . .
C13 C Uani 0.3240(2) 0.3761(11) 0.3558(3) 1.000 0.098(3) . .
C14 C Uani 0.2773(2) 0.4919(8) 0.3286(3) 1.000 0.0806(16) . .
C15 C Uani 0.21391(17) 0.4479(5) 0.3238(3) 1.000 0.0519(11) . .
H1 H Uiso -0.1233(16) -0.109(4) 0.175(2) 1.000 0.0330 . .
H2 H Uiso -0.0625(15) -0.366(4) 0.223(2) 1.000 0.0360 . .
H3 H Uiso 0.01300 -0.43260 0.11800 1.000 0.0430 calc R
H4A H Uiso -0.10850 -0.51060 0.06940 1.000 0.0510 calc R
H4B H Uiso -0.07270 -0.48510 -0.01000 1.000 0.0510 calc R
H5A H Uiso -0.16800 -0.26970 0.02830 1.000 0.0500 calc R
H5B H Uiso -0.13410 -0.24840 -0.05330 1.000 0.0500 calc R
H6 H Uiso -0.09340 0.00330 0.03560 1.000 0.034(8) calc R
H7A H Uiso 0.01820 -0.11200 0.09090 1.000 0.037(8) calc R
H7B H Uiso -0.01020 -0.20310 -0.00230 1.000 0.044(8) calc R
H8 H Uiso 0.0200(14) 0.221(4) 0.3376(19) 1.000 0.0330 . .
H11 H Uiso 0.23510 0.05620 0.39610 1.000 0.0860 calc R
H12 H Uiso 0.34320 0.13720 0.40190 1.000 0.1270 calc R
H13 H Uiso 0.36740 0.40590 0.35700 1.000 0.1170 calc R
H14 H Uiso 0.28790 0.60470 0.31260 1.000 0.0970 calc R
H15 H Uiso 0.18090 0.52970 0.30360 1.000 0.0630 calc R

loop_
_geom_bond_atom_site_label_1
_geom_bond_atom_site_label_2
_geom_bond_distance
_geom_bond_site_symmetry_1
_geom_bond_site_symmetry_2
_geom_bond_publ_flag
Pt1 C1 2.206(3) . . yes
Pt1 C2 2.243(3) . . yes
Pt1 C8 2.109(2) . . yes
Pt1 C1 2.206(3) . 2_555 yes
Pt1 C2 2.243(3) . 2_555 yes
Pt1 C8 2.109(2) . 2_555 yes
O1 C9 1.203(3) . . yes
O2 C9 1.366(3) . . yes
O2 C10 1.409(4) . . yes
C1 C2 1.385(4) . . no
C1 C6 1.520(4) . . no
C2 C3 1.522(4) . . no
C3 C4 1.551(5) . . no
C3 C7 1.539(4) . . no
C4 C5 1.556(4) . . no
C5 C6 1.560(4) . . no
C6 C7 1.529(4) . . no
C8 C9 1.476(4) . . no
C8 C8 1.411(4) . 2_555 no
C10 C11 1.363(5) . . no
C10 C15 1.367(5) . . no
C11 C12 1.412(6) . . no
C12 C13 1.352(11) . . no
C13 C14 1.341(8) . . no
C14 C15 1.381(6) . . no
C1 H1 0.96(3) . . no
C2 H2 0.95(3) . . no
C3 H3 0.9994 . . no
C4 H4A 0.9892 . . no
C4 H4B 0.9908 . . no
C5 H5A 0.9903 . . no
C5 H5B 0.9900 . . no
C6 H6 1.0000 . . no
C7 H7A 0.9900 . . no
C7 H7B 0.9902 . . no
C8 H8 0.89(3) . . no
C11 H11 0.9504 . . no
C12 H12 0.9496 . . no
C13 H13 0.9507 . . no
C14 H14 0.9503 . . no
C15 H15 0.9499 . . no
